data_1572082
loop_
_publ_author_name
'Li, Yantao'
'Bai, Haonan'
'Gao, Qi'
'Liu, Kai'
'Han, Jie'
'Li, Weipeng'
'Zhu, Chengjian'
'Xie, Jin'

_publ_section_title
;
 Stereoselective benzylic C(sp<sup>3</sup>)-H alkenylation enabled by
 metallaphotoredox catalysis.
;
_journal_issue 31
_journal_name_full 'Chemical science'
_journal_page_first 12511
_journal_page_last 12516
_journal_paper_doi 10.1039/d4sc02830a
_journal_volume 15
_journal_year 2024
_chemical_absolute_configuration ad
_chemical_formula_moiety 'C38 H36 O6 S'
_chemical_formula_sum 'C38 H36 O6 S'
_chemical_formula_weight 620.73
_space_group_crystal_system orthorhombic
_space_group_IT_number 19
_space_group_name_Hall 'P 2ac 2ab'
_space_group_name_H-M_alt 'P 21 21 21'
_atom_sites_solution_hydrogens geom
_atom_sites_solution_primary iterative
_audit_creation_date 2023-11-30
_audit_creation_method
;
Olex2 1.5
(compiled 2023.08.24 svn.re1ec1418 for OlexSys, GUI svn.r6817)
;
_audit_update_record
;
2023-12-05 deposited with the CCDC.	2024-06-27 downloaded from the CCDC.
;
_cell_angle_alpha 90
_cell_angle_beta 90
_cell_angle_gamma 90
_cell_formula_units_Z 4
_cell_length_a 6.1870(17)
_cell_length_b 8.034(2)
_cell_length_c 65.131(17)
_cell_measurement_reflns_used 1632
_cell_measurement_temperature 193.00
_cell_measurement_theta_max 47.921
_cell_measurement_theta_min 4.077
_cell_volume 3237.4(15)
_computing_cell_refinement 'SAINT V8.40B (?, 2016)'
_computing_data_reduction 'SAINT V8.40B (?, 2016)'
_computing_molecular_graphics 'Olex2 1.5 (Dolomanov et al., 2009)'
_computing_publication_material 'Olex2 1.5 (Dolomanov et al., 2009)'
_computing_structure_refinement 'SHELXL 2018/3 (Sheldrick, 2015)'
_computing_structure_solution 'olex2.solve 1.5 (Bourhis et al., 2015)'
_diffrn_ambient_temperature 193.00
_diffrn_measured_fraction_theta_full 0.970
_diffrn_measured_fraction_theta_max 0.968
_diffrn_measurement_device_type 'Bruker D8 VENTURE'
_diffrn_measurement_method '\f and \w scans'
_diffrn_radiation_type CuK\a
_diffrn_radiation_wavelength 1.54178
_diffrn_reflns_av_R_equivalents 0.0991
_diffrn_reflns_av_unetI/netI 0.0518
_diffrn_reflns_Laue_measured_fraction_full 0.970
_diffrn_reflns_Laue_measured_fraction_max 0.968
_diffrn_reflns_limit_h_max 6
_diffrn_reflns_limit_h_min -6
_diffrn_reflns_limit_k_max 8
_diffrn_reflns_limit_k_min -9
_diffrn_reflns_limit_l_max 78
_diffrn_reflns_limit_l_min -76
_diffrn_reflns_number 39975
_diffrn_reflns_point_group_measured_fraction_full 0.968
_diffrn_reflns_point_group_measured_fraction_max 0.965
_diffrn_reflns_theta_full 67.679
_diffrn_reflns_theta_max 68.149
_diffrn_reflns_theta_min 2.714
_diffrn_source_current 1.0
_diffrn_source_power 0.05
_diffrn_source_voltage 50.0
_diffrn_standards_number 0
_exptl_absorpt_coefficient_mu 1.264
_exptl_absorpt_correction_T_max 0.3201
_exptl_absorpt_correction_T_min 0.2093
_exptl_absorpt_correction_type multi-scan
_exptl_absorpt_process_details
;
SADABS-2016/2 (Bruker,2016/2) was used for absorption correction.
wR2(int) was 0.1634 before and 0.0862 after correction.
The Ratio of minimum to maximum transmission is 0.6539.
The \l/2 correction factor is Not present.
;
_exptl_crystal_density_diffrn 1.274
_exptl_crystal_description block
_exptl_crystal_F_000 1312
_exptl_crystal_size_max 0.13
_exptl_crystal_size_mid 0.12
_exptl_crystal_size_min 0.1
_refine_diff_density_max 0.239
_refine_diff_density_min -0.210
_refine_diff_density_rms 0.064
_refine_ls_abs_structure_details
;
 Flack x determined using 1358 quotients [(I+)-(I-)]/[(I+)+(I-)]
 (Parsons, Flack and Wagner, Acta Cryst. B69 (2013) 249-259).
;
_refine_ls_abs_structure_Flack 0.043(13)
_refine_ls_extinction_coef 0.0069(6)
_refine_ls_extinction_expression Fc^*^=kFc[1+0.001xFc^2^\l^3^/sin(2\q)]^-1/4^
_refine_ls_extinction_method 'SHELXL-2018/3 (Sheldrick 2018)'
_refine_ls_goodness_of_fit_ref 1.053
_refine_ls_hydrogen_treatment constr
_refine_ls_matrix_type full
_refine_ls_number_parameters 411
_refine_ls_number_reflns 5730
_refine_ls_number_restraints 0
_refine_ls_restrained_S_all 1.053
_refine_ls_R_factor_all 0.0736
_refine_ls_R_factor_gt 0.0516
_refine_ls_shift/su_max 0.001
_refine_ls_shift/su_mean 0.000
_refine_ls_structure_factor_coef Fsqd
_refine_ls_weighting_details 'w=1/[\s^2^(Fo^2^)+(0.0705P)^2^+0.0693P] where P=(Fo^2^+2Fc^2^)/3'
_refine_ls_weighting_scheme calc
_refine_ls_wR_factor_gt 0.1224
_refine_ls_wR_factor_ref 0.1354
_reflns_Friedel_coverage 0.690
_reflns_Friedel_fraction_full 0.965
_reflns_Friedel_fraction_max 0.961
_reflns_number_gt 4227
_reflns_number_total 5730
_reflns_threshold_expression 'I > 2\s(I)'
_cod_data_source_file d4sc02830a2.cif
_cod_data_source_block cu_231126zh_xj_0m
_cod_depositor_comments
;
The following automatic conversions were performed:

data item '_chemical_absolute_configuration' value 'AD' was changed
to 'ad' in accordance with the
/home/data/users/saulius/crontab/automatic-downloads/rss-feeds/RSC/lib/dictionaries/cif_core.dic
dictionary named 'cif_core.dic' version 2.4.2 last updated on
2011-04-26.

Automatic conversion script
Id: cif_fix_values 8170 2020-07-09 18:12:32Z antanas 

 Adding full bibliography for 1572082.cif.
;
_cod_original_cell_volume 3237.5(15)
_cod_database_code 1572082
_shelx_shelxl_version_number 2018/3
_shelx_space_group_comment
;
The symmetry employed for this shelxl refinement is uniquely defined
by the following loop, which should always be used as a source of
symmetry information in preference to the above space-group names.
They are only intended as comments.
;
_shelx_estimated_absorpt_t_max 0.884
_shelx_estimated_absorpt_t_min 0.853
_olex2_refinement_description
;
1. Fixed Uiso
 At 1.2 times of:
  All C(H) groups, All C(H,H) groups
 At 1.5 times of:
  All C(H,H,H) groups
2.a Ternary CH refined with riding coordinates:
 C30(H30)
2.b Secondary CH2 refined with riding coordinates:
 C18(H18A,H18B), C21(H21A,H21B)
2.c Aromatic/amide H refined with riding coordinates:
 C2(H2), C3(H3), C6(H6), C7(H7), C9(H9), C11(H11), C12(H12), C14(H14),
 C16(H16), C17(H17), C23(H23), C24(H24), C25(H25), C26(H26), C27(H27), C33(H33),
  C34(H34), C36(H36), C37(H37)
2.d Idealised Me refined as rotating group:
 C5(H5A,H5B,H5C), C29(H29A,H29B,H29C), C31(H31A,H31B,H31C), C38(H38A,H38B,H38C)
;
_olex2_submission_special_instructions 'No special instructions were received'

loop_
_space_group_symop_operation_xyz
'x, y, z'
'-x+1/2, -y, z+1/2'
'-x, y+1/2, -z+1/2'
'x+1/2, -y+1/2, -z'

loop_
_atom_site_label
_atom_site_type_symbol
_atom_site_fract_x
_atom_site_fract_y
_atom_site_fract_z
_atom_site_U_iso_or_equiv
_atom_site_adp_type
_atom_site_occupancy
_atom_site_site_symmetry_order
_atom_site_calc_flag
_atom_site_refinement_flags_posn
_atom_site_refinement_flags_adp
_atom_site_refinement_flags_occupancy
_atom_site_disorder_assembly
_atom_site_disorder_group
S1 S 0.1236(2) 0.66744(15) 0.53480(2) 0.0603(4) Uani 1 1 d . . . . .
O1 O 0.2605(6) 0.7648(4) 0.55200(4) 0.0611(9) Uani 1 1 d . . . . .
C1 C 0.2660(8) 0.4817(6) 0.53157(6) 0.0537(11) Uani 1 1 d . . . . .
O2 O 0.1461(6) 0.7731(4) 0.51727(5) 0.0765(11) Uani 1 1 d . . . . .
C2 C 0.1885(8) 0.3349(6) 0.54016(7) 0.0636(13) Uani 1 1 d . . . . .
H2 H 0.054603 0.334592 0.547300 0.076 Uiso 1 1 calc R U . . .
O3 O -0.0832(5) 0.6326(4) 0.54291(5) 0.0731(10) Uani 1 1 d . . . . .
C3 C 0.3062(9) 0.1894(6) 0.53832(8) 0.0693(14) Uani 1 1 d . . . . .
H3 H 0.252146 0.089077 0.544081 0.083 Uiso 1 1 calc R U . . .
O4 O 0.4043(5) 0.2411(3) 0.66365(4) 0.0510(7) Uani 1 1 d . . . . .
C4 C 0.5024(9) 0.1893(6) 0.52812(7) 0.0617(13) Uani 1 1 d . . . . .
O5 O 0.7271(6) 0.3520(4) 0.67120(5) 0.0644(9) Uani 1 1 d . . . . .
C5 C 0.6304(10) 0.0298(7) 0.52640(8) 0.0846(17) Uani 1 1 d . . . . .
H5A H 0.571124 -0.038408 0.515274 0.127 Uiso 1 1 calc R U . . .
H5B H 0.621155 -0.031651 0.539367 0.127 Uiso 1 1 calc R U . . .
H5C H 0.781920 0.056105 0.523450 0.127 Uiso 1 1 calc R U . . .
O6 O 0.8801(6) -0.0988(4) 0.77530(5) 0.0732(10) Uani 1 1 d . . . . .
C6 C 0.5767(9) 0.3354(7) 0.51942(7) 0.0676(13) Uani 1 1 d . . . . .
H6 H 0.709805 0.335021 0.512143 0.081 Uiso 1 1 calc R U . . .
C7 C 0.4613(8) 0.4817(6) 0.52111(7) 0.0609(12) Uani 1 1 d . . . . .
H7 H 0.515012 0.581483 0.515160 0.073 Uiso 1 1 calc R U . . .
C8 C 0.2912(8) 0.6870(6) 0.57137(6) 0.0531(11) Uani 1 1 d . . . . .
C9 C 0.1385(8) 0.6997(5) 0.58611(7) 0.0539(11) Uani 1 1 d . . . . .
H9 H 0.006279 0.755740 0.583425 0.065 Uiso 1 1 calc R U . . .
C10 C 0.1790(7) 0.6278(5) 0.60577(6) 0.0508(11) Uani 1 1 d . . . . .
C11 C 0.0269(8) 0.6358(6) 0.62180(7) 0.0555(11) Uani 1 1 d . . . . .
H11 H -0.105326 0.693672 0.619811 0.067 Uiso 1 1 calc R U . . .
C12 C 0.0687(8) 0.5604(6) 0.64030(7) 0.0559(12) Uani 1 1 d . . . . .
H12 H -0.038163 0.563045 0.650775 0.067 Uiso 1 1 calc R U . . .
C13 C 0.2664(8) 0.4794(5) 0.64409(6) 0.0487(10) Uani 1 1 d . . . . .
C14 C 0.4170(8) 0.4711(5) 0.62884(6) 0.0527(11) Uani 1 1 d . . . . .
H14 H 0.550399 0.416092 0.631312 0.063 Uiso 1 1 calc R U . . .
C15 C 0.3772(7) 0.5436(5) 0.60932(6) 0.0505(10) Uani 1 1 d . . . . .
C16 C 0.5324(8) 0.5379(6) 0.59338(7) 0.0602(12) Uani 1 1 d . . . . .
H16 H 0.667547 0.485102 0.595725 0.072 Uiso 1 1 calc R U . . .
C17 C 0.4899(8) 0.6079(6) 0.57451(7) 0.0606(13) Uani 1 1 d . . . . .
H17 H 0.593889 0.602576 0.563794 0.073 Uiso 1 1 calc R U . . .
C18 C 0.3007(8) 0.4016(6) 0.66516(7) 0.0551(11) Uani 1 1 d . . . . .
H18A H 0.391114 0.476632 0.673624 0.066 Uiso 1 1 calc R U . . .
H18B H 0.159287 0.388830 0.672096 0.066 Uiso 1 1 calc R U . . .
C19 C 0.6172(8) 0.2301(5) 0.66767(6) 0.0489(10) Uani 1 1 d . . . . .
C20 C 0.6993(7) 0.0563(5) 0.66670(6) 0.0481(10) Uani 1 1 d . . . . .
C21 C 0.8749(8) 0.0328(6) 0.65094(6) 0.0549(11) Uani 1 1 d . . . . .
H21A H 0.929861 -0.082506 0.652089 0.066 Uiso 1 1 calc R U . . .
H21B H 0.995752 0.108592 0.654389 0.066 Uiso 1 1 calc R U . . .
C22 C 0.8111(8) 0.0634(5) 0.62883(6) 0.0526(11) Uani 1 1 d . . . . .
C23 C 0.6130(9) 0.0129(7) 0.62125(7) 0.0689(13) Uani 1 1 d . . . . .
H23 H 0.509798 -0.036965 0.630128 0.083 Uiso 1 1 calc R U . . .
C24 C 0.5654(12) 0.0355(8) 0.60053(9) 0.091(2) Uani 1 1 d . . . . .
H24 H 0.429591 0.000193 0.595294 0.110 Uiso 1 1 calc R U . . .
C25 C 0.7120(15) 0.1076(9) 0.58769(9) 0.099(2) Uani 1 1 d . . . . .
H25 H 0.677771 0.122107 0.573586 0.119 Uiso 1 1 calc R U . . .
C26 C 0.9077(13) 0.1593(9) 0.59499(9) 0.094(2) Uani 1 1 d . . . . .
H26 H 1.009117 0.210095 0.586002 0.112 Uiso 1 1 calc R U . . .
C27 C 0.9577(9) 0.1375(7) 0.61548(7) 0.0693(14) Uani 1 1 d . . . . .
H27 H 1.094005 0.173632 0.620510 0.083 Uiso 1 1 calc R U . . .
C28 C 0.6276(7) -0.0589(5) 0.67999(6) 0.0474(10) Uani 1 1 d . . . . .
C29 C 0.7054(8) -0.2374(5) 0.67921(8) 0.0583(12) Uani 1 1 d . . . . .
H29A H 0.653996 -0.289950 0.666533 0.088 Uiso 1 1 calc R U . . .
H29B H 0.648756 -0.298385 0.691077 0.088 Uiso 1 1 calc R U . . .
H29C H 0.863704 -0.239485 0.679500 0.088 Uiso 1 1 calc R U . . .
C30 C 0.4708(7) -0.0204(6) 0.69725(6) 0.0518(11) Uani 1 1 d . . . . .
H30 H 0.433653 0.100464 0.696266 0.062 Uiso 1 1 calc R U . . .
C31 C 0.2612(8) -0.1181(7) 0.69460(8) 0.0707(14) Uani 1 1 d . . . . .
H31A H 0.292345 -0.237608 0.695128 0.106 Uiso 1 1 calc R U . . .
H31B H 0.196037 -0.090469 0.681322 0.106 Uiso 1 1 calc R U . . .
H31C H 0.160714 -0.088914 0.705662 0.106 Uiso 1 1 calc R U . . .
C32 C 0.5834(7) -0.0473(5) 0.71802(6) 0.0475(10) Uani 1 1 d . . . . .
C33 C 0.5077(8) -0.1561(6) 0.73289(7) 0.0569(11) Uani 1 1 d . . . . .
H33 H 0.383385 -0.221788 0.730117 0.068 Uiso 1 1 calc R U . . .
C34 C 0.6101(9) -0.1710(6) 0.75175(7) 0.0645(12) Uani 1 1 d . . . . .
H34 H 0.554885 -0.245511 0.761784 0.077 Uiso 1 1 calc R U . . .
C35 C 0.7927(8) -0.0772(6) 0.75596(6) 0.0558(12) Uani 1 1 d . . . . .
C36 C 0.8739(8) 0.0299(6) 0.74129(6) 0.0556(11) Uani 1 1 d . . . . .
H36 H 1.000111 0.093692 0.743954 0.067 Uiso 1 1 calc R U . . .
C37 C 0.7681(8) 0.0429(5) 0.72262(6) 0.0521(11) Uani 1 1 d . . . . .
H37 H 0.824535 0.116560 0.712547 0.063 Uiso 1 1 calc R U . . .
C38 C 1.0712(9) -0.0062(7) 0.78002(8) 0.0766(15) Uani 1 1 d . . . . .
H38A H 1.183543 -0.031601 0.769886 0.115 Uiso 1 1 calc R U . . .
H38B H 1.122367 -0.036602 0.793752 0.115 Uiso 1 1 calc R U . . .
H38C H 1.038545 0.113154 0.779643 0.115 Uiso 1 1 calc R U . . .

loop_
_atom_site_aniso_label
_atom_site_aniso_U_11
_atom_site_aniso_U_22
_atom_site_aniso_U_33
_atom_site_aniso_U_23
_atom_site_aniso_U_13
_atom_site_aniso_U_12
S1 0.0540(8) 0.0714(7) 0.0554(6) 0.0075(6) -0.0034(6) 0.0031(6)
O1 0.071(2) 0.0594(18) 0.0524(17) 0.0070(14) -0.0051(16) -0.0073(18)
C1 0.049(3) 0.064(3) 0.048(2) 0.006(2) -0.003(2) -0.003(2)
O2 0.092(3) 0.080(2) 0.0570(19) 0.0269(17) -0.0063(19) 0.008(2)
C2 0.058(3) 0.066(3) 0.067(3) 0.004(2) 0.013(2) -0.007(3)
O3 0.048(2) 0.087(2) 0.084(2) -0.0006(19) 0.0010(18) 0.0074(19)
C3 0.074(4) 0.062(3) 0.072(3) 0.008(2) 0.008(3) -0.007(3)
O4 0.0489(19) 0.0461(15) 0.0581(17) 0.0022(12) -0.0030(15) 0.0009(15)
C4 0.067(3) 0.067(3) 0.052(3) -0.002(2) -0.001(2) 0.002(3)
O5 0.057(2) 0.0553(19) 0.081(2) -0.0002(16) -0.0016(17) -0.0083(17)
C5 0.093(4) 0.081(4) 0.080(4) -0.006(3) 0.016(3) 0.018(4)
O6 0.083(3) 0.084(2) 0.0527(18) 0.0043(16) -0.0079(18) -0.004(2)
C6 0.065(4) 0.082(3) 0.056(3) 0.001(2) 0.011(2) -0.001(3)
C7 0.055(3) 0.070(3) 0.058(3) 0.007(2) 0.005(2) -0.010(3)
C8 0.055(3) 0.056(2) 0.049(2) 0.0054(19) -0.003(2) -0.006(2)
C9 0.052(3) 0.055(2) 0.055(2) 0.0049(19) -0.003(2) 0.009(2)
C10 0.047(3) 0.053(2) 0.053(2) -0.0019(19) 0.002(2) 0.002(2)
C11 0.048(3) 0.059(3) 0.059(3) 0.002(2) 0.004(2) 0.014(2)
C12 0.052(3) 0.061(3) 0.055(3) 0.000(2) 0.007(2) 0.008(2)
C13 0.049(3) 0.049(2) 0.049(2) 0.0014(18) 0.000(2) 0.003(2)
C14 0.045(3) 0.058(2) 0.056(2) 0.001(2) 0.000(2) 0.006(2)
C15 0.040(3) 0.059(2) 0.052(2) -0.001(2) 0.002(2) 0.004(2)
C16 0.043(3) 0.082(3) 0.056(3) 0.002(2) 0.002(2) 0.005(3)
C17 0.048(3) 0.081(3) 0.054(3) 0.001(2) 0.003(2) 0.000(3)
C18 0.053(3) 0.058(3) 0.054(2) 0.002(2) 0.004(2) 0.003(2)
C19 0.044(3) 0.056(2) 0.046(2) 0.0034(18) 0.003(2) -0.006(2)
C20 0.042(3) 0.053(2) 0.049(2) 0.0008(19) -0.001(2) 0.001(2)
C21 0.050(3) 0.067(3) 0.048(2) -0.001(2) 0.001(2) 0.000(3)
C22 0.054(3) 0.056(2) 0.048(2) -0.002(2) 0.002(2) 0.005(2)
C23 0.061(3) 0.083(3) 0.063(3) -0.011(2) -0.006(3) 0.003(3)
C24 0.093(5) 0.105(5) 0.076(4) -0.028(3) -0.030(4) 0.021(4)
C25 0.123(6) 0.121(6) 0.053(3) -0.002(3) -0.008(4) 0.037(5)
C26 0.107(6) 0.112(5) 0.061(3) 0.015(3) 0.021(4) 0.025(5)
C27 0.067(4) 0.084(4) 0.057(3) 0.003(3) 0.009(3) 0.005(3)
C28 0.044(3) 0.049(2) 0.049(2) -0.0015(18) -0.001(2) 0.003(2)
C29 0.057(3) 0.048(2) 0.071(3) -0.004(2) 0.001(2) 0.005(2)
C30 0.043(3) 0.057(2) 0.055(2) 0.004(2) 0.005(2) 0.004(2)
C31 0.046(3) 0.095(4) 0.071(3) 0.014(3) -0.002(3) 0.004(3)
C32 0.041(3) 0.054(2) 0.048(2) 0.0016(19) 0.005(2) 0.000(2)
C33 0.056(3) 0.057(2) 0.057(3) 0.006(2) 0.001(2) -0.006(2)
C34 0.064(3) 0.073(3) 0.057(3) 0.014(2) 0.000(3) -0.007(3)
C35 0.059(3) 0.064(3) 0.045(2) -0.001(2) 0.004(2) 0.006(2)
C36 0.051(3) 0.058(2) 0.057(3) -0.005(2) 0.002(2) -0.008(2)
C37 0.051(3) 0.050(2) 0.055(2) 0.0047(19) 0.005(2) 0.000(2)
C38 0.076(4) 0.086(4) 0.068(3) -0.010(3) -0.022(3) 0.001(3)

loop_
_atom_type_symbol
_atom_type_description
_atom_type_scat_dispersion_real
_atom_type_scat_dispersion_imag
_atom_type_scat_source
C C 0.0181 0.0091 'International Tables Vol C Tables 4.2.6.8 and 6.1.1.4'
H H 0.0000 0.0000 'International Tables Vol C Tables 4.2.6.8 and 6.1.1.4'
O O 0.0492 0.0322 'International Tables Vol C Tables 4.2.6.8 and 6.1.1.4'
S S 0.3331 0.5567 'International Tables Vol C Tables 4.2.6.8 and 6.1.1.4'

loop_
_geom_angle_atom_site_label_1
_geom_angle_atom_site_label_2
_geom_angle_atom_site_label_3
_geom_angle
_geom_angle_site_symmetry_1
_geom_angle_site_symmetry_3
_geom_angle_publ_flag
O1 S1 C1 103.5(2) . . ?
O2 S1 O1 102.5(2) . . ?
O2 S1 C1 111.2(2) . . ?
O3 S1 O1 108.3(2) . . ?
O3 S1 C1 109.4(2) . . ?
O3 S1 O2 120.3(2) . . ?
C8 O1 S1 118.4(3) . . ?
C2 C1 S1 120.2(4) . . ?
C7 C1 S1 119.9(4) . . ?
C7 C1 C2 119.9(5) . . ?
C1 C2 H2 120.0 . . ?
C3 C2 C1 120.0(4) . . ?
C3 C2 H2 120.0 . . ?
C2 C3 H3 119.9 . . ?
C2 C3 C4 120.3(5) . . ?
C4 C3 H3 119.9 . . ?
C19 O4 C18 118.7(4) . . ?
C3 C4 C5 119.7(5) . . ?
C6 C4 C3 119.2(5) . . ?
C6 C4 C5 121.0(5) . . ?
C4 C5 H5A 109.5 . . ?
C4 C5 H5B 109.5 . . ?
C4 C5 H5C 109.5 . . ?
H5A C5 H5B 109.5 . . ?
H5A C5 H5C 109.5 . . ?
H5B C5 H5C 109.5 . . ?
C35 O6 C38 117.0(4) . . ?
C4 C6 H6 119.4 . . ?
C7 C6 C4 121.2(5) . . ?
C7 C6 H6 119.4 . . ?
C1 C7 H7 120.4 . . ?
C6 C7 C1 119.3(5) . . ?
C6 C7 H7 120.4 . . ?
C9 C8 O1 120.3(4) . . ?
C9 C8 C17 123.1(4) . . ?
C17 C8 O1 116.6(4) . . ?
C8 C9 H9 120.5 . . ?
C8 C9 C10 119.0(4) . . ?
C10 C9 H9 120.5 . . ?
C11 C10 C9 122.0(4) . . ?
C11 C10 C15 118.6(4) . . ?
C15 C10 C9 119.4(4) . . ?
C10 C11 H11 119.8 . . ?
C12 C11 C10 120.4(4) . . ?
C12 C11 H11 119.8 . . ?
C11 C12 H12 119.3 . . ?
C11 C12 C13 121.4(4) . . ?
C13 C12 H12 119.3 . . ?
C12 C13 C18 117.9(4) . . ?
C14 C13 C12 119.3(4) . . ?
C14 C13 C18 122.8(4) . . ?
C13 C14 H14 119.6 . . ?
C13 C14 C15 120.9(4) . . ?
C15 C14 H14 119.6 . . ?
C10 C15 C14 119.4(4) . . ?
C16 C15 C10 118.8(4) . . ?
C16 C15 C14 121.7(4) . . ?
C15 C16 H16 119.6 . . ?
C17 C16 C15 120.8(5) . . ?
C17 C16 H16 119.6 . . ?
C8 C17 H17 120.5 . . ?
C16 C17 C8 118.9(4) . . ?
C16 C17 H17 120.5 . . ?
O4 C18 C13 111.5(3) . . ?
O4 C18 H18A 109.3 . . ?
O4 C18 H18B 109.3 . . ?
C13 C18 H18A 109.3 . . ?
C13 C18 H18B 109.3 . . ?
H18A C18 H18B 108.0 . . ?
O4 C19 C20 112.8(4) . . ?
O5 C19 O4 122.1(4) . . ?
O5 C19 C20 125.1(4) . . ?
C19 C20 C21 113.1(4) . . ?
C28 C20 C19 120.5(4) . . ?
C28 C20 C21 126.3(4) . . ?
C20 C21 H21A 108.3 . . ?
C20 C21 H21B 108.3 . . ?
C20 C21 C22 116.1(4) . . ?
H21A C21 H21B 107.4 . . ?
C22 C21 H21A 108.3 . . ?
C22 C21 H21B 108.3 . . ?
C23 C22 C21 121.6(4) . . ?
C23 C22 C27 118.7(4) . . ?
C27 C22 C21 119.6(4) . . ?
C22 C23 H23 120.2 . . ?
C22 C23 C24 119.7(6) . . ?
C24 C23 H23 120.2 . . ?
C23 C24 H24 119.7 . . ?
C25 C24 C23 120.6(6) . . ?
C25 C24 H24 119.7 . . ?
C24 C25 H25 119.8 . . ?
C24 C25 C26 120.4(6) . . ?
C26 C25 H25 119.8 . . ?
C25 C26 H26 120.1 . . ?
C25 C26 C27 119.8(6) . . ?
C27 C26 H26 120.1 . . ?
C22 C27 H27 119.6 . . ?
C26 C27 C22 120.8(6) . . ?
C26 C27 H27 119.6 . . ?
C20 C28 C29 121.8(4) . . ?
C20 C28 C30 123.3(4) . . ?
C29 C28 C30 114.9(4) . . ?
C28 C29 H29A 109.5 . . ?
C28 C29 H29B 109.5 . . ?
C28 C29 H29C 109.5 . . ?
H29A C29 H29B 109.5 . . ?
H29A C29 H29C 109.5 . . ?
H29B C29 H29C 109.5 . . ?
C28 C30 H30 107.3 . . ?
C28 C30 C31 110.8(4) . . ?
C28 C30 C32 109.5(3) . . ?
C31 C30 H30 107.3 . . ?
C31 C30 C32 114.4(4) . . ?
C32 C30 H30 107.3 . . ?
C30 C31 H31A 109.5 . . ?
C30 C31 H31B 109.5 . . ?
C30 C31 H31C 109.5 . . ?
H31A C31 H31B 109.5 . . ?
H31A C31 H31C 109.5 . . ?
H31B C31 H31C 109.5 . . ?
C33 C32 C30 123.4(4) . . ?
C37 C32 C30 119.4(4) . . ?
C37 C32 C33 117.2(4) . . ?
C32 C33 H33 119.4 . . ?
C32 C33 C34 121.2(5) . . ?
C34 C33 H33 119.4 . . ?
C33 C34 H34 120.0 . . ?
C35 C34 C33 120.1(4) . . ?
C35 C34 H34 120.0 . . ?
O6 C35 C34 115.6(4) . . ?
C36 C35 O6 124.5(5) . . ?
C36 C35 C34 119.9(4) . . ?
C35 C36 H36 120.6 . . ?
C35 C36 C37 118.9(5) . . ?
C37 C36 H36 120.6 . . ?
C32 C37 H37 118.7 . . ?
C36 C37 C32 122.7(4) . . ?
C36 C37 H37 118.7 . . ?
O6 C38 H38A 109.5 . . ?
O6 C38 H38B 109.5 . . ?
O6 C38 H38C 109.5 . . ?
H38A C38 H38B 109.5 . . ?
H38A C38 H38C 109.5 . . ?
H38B C38 H38C 109.5 . . ?

loop_
_geom_bond_atom_site_label_1
_geom_bond_atom_site_label_2
_geom_bond_distance
_geom_bond_site_symmetry_2
_geom_bond_publ_flag
S1 O1 1.608(3) . ?
S1 C1 1.746(5) . ?
S1 O2 1.430(3) . ?
S1 O3 1.412(4) . ?
O1 C8 1.421(5) . ?
C1 C2 1.390(6) . ?
C1 C7 1.388(7) . ?
C2 H2 0.9500 . ?
C2 C3 1.382(7) . ?
C3 H3 0.9500 . ?
C3 C4 1.384(7) . ?
O4 C18 1.444(5) . ?
O4 C19 1.346(6) . ?
C4 C5 1.510(7) . ?
C4 C6 1.382(7) . ?
O5 C19 1.214(5) . ?
C5 H5A 0.9800 . ?
C5 H5B 0.9800 . ?
C5 H5C 0.9800 . ?
O6 C35 1.382(5) . ?
O6 C38 1.431(6) . ?
C6 H6 0.9500 . ?
C6 C7 1.380(7) . ?
C7 H7 0.9500 . ?
C8 C9 1.350(6) . ?
C8 C17 1.399(7) . ?
C9 H9 0.9500 . ?
C9 C10 1.427(6) . ?
C10 C11 1.407(6) . ?
C10 C15 1.419(6) . ?
C11 H11 0.9500 . ?
C11 C12 1.373(6) . ?
C12 H12 0.9500 . ?
C12 C13 1.407(6) . ?
C13 C14 1.363(6) . ?
C13 C18 1.523(6) . ?
C14 H14 0.9500 . ?
C14 C15 1.420(6) . ?
C15 C16 1.415(6) . ?
C16 H16 0.9500 . ?
C16 C17 1.377(6) . ?
C17 H17 0.9500 . ?
C18 H18A 0.9900 . ?
C18 H18B 0.9900 . ?
C19 C20 1.487(6) . ?
C20 C21 1.506(6) . ?
C20 C28 1.343(6) . ?
C21 H21A 0.9900 . ?
C21 H21B 0.9900 . ?
C21 C22 1.513(6) . ?
C22 C23 1.382(7) . ?
C22 C27 1.391(7) . ?
C23 H23 0.9500 . ?
C23 C24 1.393(7) . ?
C24 H24 0.9500 . ?
C24 C25 1.363(10) . ?
C25 H25 0.9500 . ?
C25 C26 1.366(10) . ?
C26 H26 0.9500 . ?
C26 C27 1.381(8) . ?
C27 H27 0.9500 . ?
C28 C29 1.513(6) . ?
C28 C30 1.517(6) . ?
C29 H29A 0.9800 . ?
C29 H29B 0.9800 . ?
C29 H29C 0.9800 . ?
C30 H30 1.0000 . ?
C30 C31 1.525(7) . ?
C30 C32 1.537(6) . ?
C31 H31A 0.9800 . ?
C31 H31B 0.9800 . ?
C31 H31C 0.9800 . ?
C32 C33 1.386(6) . ?
C32 C37 1.386(6) . ?
C33 H33 0.9500 . ?
C33 C34 1.387(6) . ?
C34 H34 0.9500 . ?
C34 C35 1.385(7) . ?
C35 C36 1.381(6) . ?
C36 H36 0.9500 . ?
C36 C37 1.385(6) . ?
C37 H37 0.9500 . ?
C38 H38A 0.9800 . ?
C38 H38B 0.9800 . ?
C38 H38C 0.9800 . ?

loop_
_geom_torsion_atom_site_label_1
_geom_torsion_atom_site_label_2
_geom_torsion_atom_site_label_3
_geom_torsion_atom_site_label_4
_geom_torsion
_geom_torsion_site_symmetry_1
_geom_torsion_site_symmetry_2
_geom_torsion_site_symmetry_3
_geom_torsion_site_symmetry_4
_geom_torsion_publ_flag
S1 O1 C8 C9 -84.3(5) . . . . ?
S1 O1 C8 C17 99.6(4) . . . . ?
S1 C1 C2 C3 -177.3(4) . . . . ?
S1 C1 C7 C6 177.2(4) . . . . ?
O1 S1 C1 C2 103.5(4) . . . . ?
O1 S1 C1 C7 -73.9(4) . . . . ?
O1 C8 C9 C10 -176.7(4) . . . . ?
O1 C8 C17 C16 176.7(4) . . . . ?
C1 S1 O1 C8 -58.4(4) . . . . ?
C1 C2 C3 C4 0.6(8) . . . . ?
O2 S1 O1 C8 -174.2(3) . . . . ?
O2 S1 C1 C2 -147.1(4) . . . . ?
O2 S1 C1 C7 35.5(4) . . . . ?
C2 C1 C7 C6 -0.2(7) . . . . ?
C2 C3 C4 C5 179.4(5) . . . . ?
C2 C3 C4 C6 -1.4(7) . . . . ?
O3 S1 O1 C8 57.7(4) . . . . ?
O3 S1 C1 C2 -11.8(4) . . . . ?
O3 S1 C1 C7 170.8(4) . . . . ?
C3 C4 C6 C7 1.4(7) . . . . ?
O4 C19 C20 C21 120.4(4) . . . . ?
O4 C19 C20 C28 -63.9(5) . . . . ?
C4 C6 C7 C1 -0.6(7) . . . . ?
O5 C19 C20 C21 -58.0(6) . . . . ?
O5 C19 C20 C28 117.7(5) . . . . ?
C5 C4 C6 C7 -179.4(5) . . . . ?
O6 C35 C36 C37 -178.6(4) . . . . ?
C7 C1 C2 C3 0.2(7) . . . . ?
C8 C9 C10 C11 -179.8(4) . . . . ?
C8 C9 C10 C15 -0.5(7) . . . . ?
C9 C8 C17 C16 0.7(8) . . . . ?
C9 C10 C11 C12 177.9(4) . . . . ?
C9 C10 C15 C14 -179.6(4) . . . . ?
C9 C10 C15 C16 1.9(7) . . . . ?
C10 C11 C12 C13 2.6(7) . . . . ?
C10 C15 C16 C17 -2.1(7) . . . . ?
C11 C10 C15 C14 -0.4(6) . . . . ?
C11 C10 C15 C16 -178.8(4) . . . . ?
C11 C12 C13 C14 -2.1(7) . . . . ?
C11 C12 C13 C18 179.0(4) . . . . ?
C12 C13 C14 C15 0.3(7) . . . . ?
C12 C13 C18 O4 138.5(4) . . . . ?
C13 C14 C15 C10 0.9(7) . . . . ?
C13 C14 C15 C16 179.3(4) . . . . ?
C14 C13 C18 O4 -40.4(6) . . . . ?
C14 C15 C16 C17 179.5(4) . . . . ?
C15 C10 C11 C12 -1.4(7) . . . . ?
C15 C16 C17 C8 0.8(8) . . . . ?
C17 C8 C9 C10 -0.8(7) . . . . ?
C18 O4 C19 O5 -4.9(6) . . . . ?
C18 O4 C19 C20 176.7(3) . . . . ?
C18 C13 C14 C15 179.2(4) . . . . ?
C19 O4 C18 C13 101.5(4) . . . . ?
C19 C20 C21 C22 -63.1(5) . . . . ?
C19 C20 C28 C29 179.1(4) . . . . ?
C19 C20 C28 C30 -3.2(7) . . . . ?
C20 C21 C22 C23 -39.6(6) . . . . ?
C20 C21 C22 C27 143.2(5) . . . . ?
C20 C28 C30 C31 118.1(5) . . . . ?
C20 C28 C30 C32 -114.9(5) . . . . ?
C21 C20 C28 C29 -5.9(7) . . . . ?
C21 C20 C28 C30 171.8(4) . . . . ?
C21 C22 C23 C24 -176.6(5) . . . . ?
C21 C22 C27 C26 176.8(5) . . . . ?
C22 C23 C24 C25 -0.4(9) . . . . ?
C23 C22 C27 C26 -0.5(8) . . . . ?
C23 C24 C25 C26 -0.1(10) . . . . ?
C24 C25 C26 C27 0.3(10) . . . . ?
C25 C26 C27 C22 0.0(9) . . . . ?
C27 C22 C23 C24 0.7(7) . . . . ?
C28 C20 C21 C22 121.5(5) . . . . ?
C28 C30 C32 C33 -122.4(4) . . . . ?
C28 C30 C32 C37 58.9(5) . . . . ?
C29 C28 C30 C31 -64.1(5) . . . . ?
C29 C28 C30 C32 63.0(5) . . . . ?
C30 C32 C33 C34 -177.3(4) . . . . ?
C30 C32 C37 C36 177.6(4) . . . . ?
C31 C30 C32 C33 2.6(6) . . . . ?
C31 C30 C32 C37 -176.1(4) . . . . ?
C32 C33 C34 C35 -0.6(7) . . . . ?
C33 C32 C37 C36 -1.2(6) . . . . ?
C33 C34 C35 O6 178.8(4) . . . . ?
C33 C34 C35 C36 -0.6(7) . . . . ?
C34 C35 C36 C37 0.8(7) . . . . ?
C35 C36 C37 C32 0.1(7) . . . . ?
C37 C32 C33 C34 1.5(7) . . . . ?
C38 O6 C35 C34 178.9(4) . . . . ?
C38 O6 C35 C36 -1.7(7) . . . . ?
